data_4341926
loop_
_publ_author_name
'Sirimanne, Chatu T.'
'Kerrigan, Marissa M.'
'Martin, Philip D.'
'Kanjolia, Ravindra K.'
'Elliott, Simon D.'
'Winter, Charles H.'

_publ_section_title
;
 Reductive Elimination of Hypersilyl Halides from Zinc(II) Complexes.
 Implications for Electropositive Metal Thin Film Growth.
;
_journal_issue 1
_journal_name_full 'Inorganic chemistry'
_journal_page_first 7
_journal_page_last 9
_journal_paper_doi 10.1021/ic502184f
_journal_volume 54
_journal_year 2015
_chemical_formula_sum 'C26 H70 I2 O2 Si8 Zn2'
_chemical_formula_weight 1024.08
_chemical_name_systematic
;
 ?
;
_space_group_crystal_system triclinic
_space_group_IT_number 2
_space_group_name_Hall '-P 1'
_space_group_name_H-M_alt 'P -1'
_symmetry_space_group_name_Hall '-P 1'
_symmetry_space_group_name_H-M 'P -1'
_atom_sites_solution_hydrogens geom
_audit_creation_method SHELXL-2013
_cell_angle_alpha 76.04(2)
_cell_angle_beta 83.79(2)
_cell_angle_gamma 82.887(17)
_cell_formula_units_Z 4
_cell_length_a 9.485(4)
_cell_length_b 17.944(6)
_cell_length_c 29.215(12)
_cell_measurement_temperature 100(2)
_cell_volume 4773(3)
_computing_structure_refinement 'SHELXL-2013 (Sheldrick, 2013)'
_diffrn_ambient_temperature 100(2)
_diffrn_measured_fraction_theta_full 0.999
_diffrn_measured_fraction_theta_max 0.984
_diffrn_radiation_type MoK\a
_diffrn_radiation_wavelength 0.71073
_diffrn_reflns_av_unetI/netI 0.0447
_diffrn_reflns_Laue_measured_fraction_full 0.999
_diffrn_reflns_Laue_measured_fraction_max 0.984
_diffrn_reflns_point_group_measured_fraction_full 0.999
_diffrn_reflns_point_group_measured_fraction_max 0.984
_diffrn_reflns_theta_full 25.242
_diffrn_reflns_theta_max 29.741
_diffrn_reflns_theta_min 0.721
_exptl_absorpt_coefficient_mu 2.520
_exptl_crystal_density_diffrn 1.425
_exptl_crystal_F_000 2080
_refine_diff_density_max 4.550
_refine_diff_density_min -1.611
_refine_diff_density_rms 0.208
_refine_ls_extinction_method none
_refine_ls_goodness_of_fit_ref 0.894
_refine_ls_hydrogen_treatment constr
_refine_ls_matrix_type full
_refine_ls_number_parameters 627
_refine_ls_number_reflns 26775
_refine_ls_number_restraints 2
_refine_ls_restrained_S_all 8.457
_refine_ls_R_factor_all 0.0879
_refine_ls_R_factor_gt 0.0619
_refine_ls_shift/su_max 0.002
_refine_ls_shift/su_mean 0.000
_refine_ls_structure_factor_coef Fsqd
_refine_ls_weighting_details
;
 w=1/[\s^2^(Fo^2^)+(0.0950P)^2^+62.0115P]
 where P=(Fo^2^+2Fc^2^)/3
;
_refine_ls_weighting_scheme calc
_refine_ls_wR_factor_gt 0.1624
_refine_ls_wR_factor_ref 0.1830
_reflns_Friedel_coverage 0.000
_reflns_number_gt 19810
_reflns_number_total 26775
_reflns_threshold_expression 'I > 2\s(I)'
_cod_data_source_file ic502184f_si_002.cif
_cod_data_source_block shelxs_anis
_cod_depositor_comments 'Adding full bibliography for 4341924--4341926.cif.'
_cod_original_cell_volume 4772(3)
_cod_database_code 4341926
_shelx_space_group_comment
;
The symmetry employed for this shelxl refinement is uniquely defined
by the following loop, which should always be used as a source of
symmetry information in preference to the above space-group names.
They are only intended as comments.
;
_shelxl_version_number 2013-2

loop_
_space_group_symop_operation_xyz
'x, y, z'
'-x, -y, -z'

loop_
_atom_site_label
_atom_site_type_symbol
_atom_site_fract_x
_atom_site_fract_y
_atom_site_fract_z
_atom_site_U_iso_or_equiv
_atom_site_adp_type
_atom_site_occupancy
_atom_site_site_symmetry_order
_atom_site_calc_flag
_atom_site_refinement_flags_posn
_atom_site_refinement_flags_adp
_atom_site_refinement_flags_occupancy
_atom_site_disorder_assembly
_atom_site_disorder_group
I1A I 0.49998(4) 0.96367(2) 0.39213(2) 0.02042(8) Uani 1 1 d . . . . .
Zn2 Zn 0.59553(7) 0.81053(4) 0.40939(2) 0.01856(13) Uani 1 1 d . . . . .
I3A I 0.8083(7) 0.8261(3) 0.3362(2) 0.0196(5) Uani 0.506(16) 1 d . . P A 1
I3B I 0.7989(7) 0.8099(4) 0.3398(2) 0.0193(5) Uani 0.494(16) 1 d . . P A 2
Zn4 Zn 0.69363(7) 0.97091(4) 0.31722(2) 0.02079(14) Uani 1 1 d . . . . .
Si5 Si 0.62756(15) 1.03120(9) 0.24073(5) 0.0166(3) Uani 1 1 d . . . . .
Si6 Si 0.49432(15) 0.94842(8) 0.21724(5) 0.0165(3) Uani 1 1 d . . . . .
Si10 Si 0.83504(16) 1.05671(9) 0.19192(6) 0.0203(3) Uani 1 1 d . . . . .
Si14 Si 0.49438(19) 1.14980(11) 0.24101(8) 0.0338(4) Uani 1 1 d . . . . .
Si23 Si 0.62930(15) 0.74612(8) 0.48830(5) 0.0167(3) Uani 1 1 d . . . . .
Si24 Si 0.79023(17) 0.81267(9) 0.51378(6) 0.0207(3) Uani 1 1 d . . . . .
Si28 Si 0.41304(17) 0.75122(10) 0.53473(6) 0.0237(3) Uani 1 1 d . . . . .
Si32 Si 0.72587(18) 0.61789(9) 0.49488(6) 0.0241(3) Uani 1 1 d . . . . .
C7 C 0.3443(7) 0.9221(4) 0.2638(2) 0.0289(13) Uani 1 1 d . . . . .
H7A H 0.2773 0.9680 0.2647 0.043 Uiso 1 1 calc R U . . .
H7B H 0.3828 0.9022 0.2947 0.043 Uiso 1 1 calc R U . . .
H7C H 0.2946 0.8824 0.2562 0.043 Uiso 1 1 calc R U . . .
C8 C 0.4174(8) 0.9918(4) 0.1592(2) 0.0327(14) Uani 1 1 d . . . . .
H8A H 0.4938 1.0098 0.1352 0.049 Uiso 1 1 calc R U . . .
H8B H 0.3471 1.0354 0.1625 0.049 Uiso 1 1 calc R U . . .
H8C H 0.3710 0.9528 0.1496 0.049 Uiso 1 1 calc R U . . .
C9 C 0.6088(7) 0.8570(3) 0.2122(2) 0.0273(12) Uani 1 1 d . . . . .
H9A H 0.5496 0.8201 0.2059 0.041 Uiso 1 1 calc R U . . .
H9B H 0.6534 0.8347 0.2418 0.041 Uiso 1 1 calc R U . . .
H9C H 0.6829 0.8686 0.1862 0.041 Uiso 1 1 calc R U . . .
C11 C 0.9169(8) 1.1338(4) 0.2104(3) 0.0353(15) Uani 1 1 d . . . . .
H11A H 1.0147 1.1368 0.1959 0.053 Uiso 1 1 calc R U . . .
H11B H 0.9179 1.1213 0.2449 0.053 Uiso 1 1 calc R U . . .
H11C H 0.8607 1.1836 0.2000 0.053 Uiso 1 1 calc R U . . .
C12 C 0.8050(8) 1.0899(5) 0.1277(2) 0.0364(15) Uani 1 1 d . . . . .
H12A H 0.8970 1.0953 0.1090 0.055 Uiso 1 1 calc R U . . .
H12B H 0.7469 1.1399 0.1221 0.055 Uiso 1 1 calc R U . . .
H12C H 0.7554 1.0520 0.1182 0.055 Uiso 1 1 calc R U . . .
C13 C 0.9678(7) 0.9684(4) 0.1988(3) 0.0344(15) Uani 1 1 d . . . . .
H13A H 0.9309 0.9289 0.1866 0.052 Uiso 1 1 calc R U . . .
H13B H 0.9832 0.9482 0.2324 0.052 Uiso 1 1 calc R U . . .
H13C H 1.0582 0.9820 0.1810 0.052 Uiso 1 1 calc R U . . .
C15 C 0.3008(8) 1.1374(5) 0.2572(5) 0.075(4) Uani 1 1 d . . . . .
H15A H 0.2643 1.1152 0.2338 0.113 Uiso 1 1 calc R U . . .
H15B H 0.2477 1.1878 0.2575 0.113 Uiso 1 1 calc R U . . .
H15C H 0.2890 1.1028 0.2886 0.113 Uiso 1 1 calc R U . . .
C16 C 0.5124(11) 1.2189(5) 0.1818(4) 0.061(3) Uani 1 1 d . . . . .
H16A H 0.6107 1.2325 0.1751 0.091 Uiso 1 1 calc R U . . .
H16B H 0.4472 1.2657 0.1821 0.091 Uiso 1 1 calc R U . . .
H16C H 0.4886 1.1947 0.1573 0.091 Uiso 1 1 calc R U . . .
C17 C 0.5589(10) 1.1939(6) 0.2856(4) 0.060(3) Uani 1 1 d . . . . .
H17A H 0.6623 1.1954 0.2799 0.091 Uiso 1 1 calc R U . . .
H17B H 0.5360 1.1628 0.3174 0.091 Uiso 1 1 calc R U . . .
H17C H 0.5122 1.2464 0.2828 0.091 Uiso 1 1 calc R U . . .
C25 C 0.7046(9) 0.9090(4) 0.5220(3) 0.0395(17) Uani 1 1 d . . . . .
H25A H 0.6641 0.9381 0.4926 0.059 Uiso 1 1 calc R U . . .
H25B H 0.7763 0.9378 0.5299 0.059 Uiso 1 1 calc R U . . .
H25C H 0.6287 0.9015 0.5477 0.059 Uiso 1 1 calc R U . . .
C26 C 0.8608(8) 0.7558(4) 0.5710(2) 0.0385(16) Uani 1 1 d . . . . .
H26A H 0.9052 0.7052 0.5670 0.058 Uiso 1 1 calc R U . . .
H26B H 0.7822 0.7488 0.5958 0.058 Uiso 1 1 calc R U . . .
H26C H 0.9319 0.7838 0.5800 0.058 Uiso 1 1 calc R U . . .
C27 C 0.9450(7) 0.8303(5) 0.4686(3) 0.0374(16) Uani 1 1 d . . . . .
H27A H 0.9120 0.8641 0.4393 0.056 Uiso 1 1 calc R U . . .
H27B H 0.9890 0.7810 0.4623 0.056 Uiso 1 1 calc R U . . .
H27C H 1.0153 0.8550 0.4805 0.056 Uiso 1 1 calc R U . . .
C29 C 0.3129(7) 0.8499(4) 0.5195(3) 0.0364(15) Uani 1 1 d . . . . .
H29A H 0.3719 0.8883 0.5239 0.055 Uiso 1 1 calc R U . . .
H29B H 0.2245 0.8512 0.5401 0.055 Uiso 1 1 calc R U . . .
H29C H 0.2900 0.8617 0.4864 0.055 Uiso 1 1 calc R U . . .
C30 C 0.4388(9) 0.7281(6) 0.5992(2) 0.050(2) Uani 1 1 d . . . . .
H30A H 0.4800 0.6744 0.6090 0.075 Uiso 1 1 calc R U . . .
H30B H 0.3466 0.7351 0.6171 0.075 Uiso 1 1 calc R U . . .
H30C H 0.5035 0.7625 0.6053 0.075 Uiso 1 1 calc R U . . .
C31 C 0.2982(7) 0.6799(4) 0.5247(3) 0.0375(16) Uani 1 1 d . . . . .
H31A H 0.3004 0.6828 0.4907 0.056 Uiso 1 1 calc R U . . .
H31B H 0.2000 0.6918 0.5371 0.056 Uiso 1 1 calc R U . . .
H31C H 0.3342 0.6277 0.5410 0.056 Uiso 1 1 calc R U . . .
C33 C 0.9200(8) 0.6147(5) 0.4730(4) 0.049(2) Uani 1 1 d . . . . .
H33A H 0.9565 0.5617 0.4716 0.074 Uiso 1 1 calc R U . . .
H33B H 0.9736 0.6320 0.4948 0.074 Uiso 1 1 calc R U . . .
H33C H 0.9311 0.6487 0.4414 0.074 Uiso 1 1 calc R U . . .
C34 C 0.6338(9) 0.5702(4) 0.4581(3) 0.0397(17) Uani 1 1 d . . . . .
H34A H 0.6502 0.5959 0.4247 0.060 Uiso 1 1 calc R U . . .
H34B H 0.5312 0.5740 0.4675 0.060 Uiso 1 1 calc R U . . .
H34C H 0.6714 0.5158 0.4630 0.060 Uiso 1 1 calc R U . . .
C35 C 0.7080(9) 0.5588(4) 0.5573(3) 0.0413(17) Uani 1 1 d . . . . .
H35A H 0.6067 0.5569 0.5682 0.062 Uiso 1 1 calc R U . . .
H35B H 0.7546 0.5824 0.5779 0.062 Uiso 1 1 calc R U . . .
H35C H 0.7532 0.5063 0.5585 0.062 Uiso 1 1 calc R U . . .
O18 O 0.8548(5) 1.0117(3) 0.34488(18) 0.0391(12) Uani 1 1 d . . . . .
O36 O 0.4406(5) 0.7810(3) 0.37335(16) 0.0281(9) Uani 1 1 d . . . . .
C19 C 0.8342(9) 1.0630(7) 0.3768(4) 0.064(3) Uani 1 1 d . . . . .
H19A H 0.7844 1.0386 0.4072 0.077 Uiso 1 1 calc R U . . .
H19B H 0.7775 1.1118 0.3627 0.077 Uiso 1 1 calc R U . . .
C20 C 0.9797(11) 1.0778(9) 0.3838(5) 0.091(5) Uani 1 1 d . . . . .
H20A H 1.0049 1.1271 0.3625 0.109 Uiso 1 1 calc R U . . .
H20B H 0.9858 1.0808 0.4169 0.109 Uiso 1 1 calc R U . . .
C21 C 1.0746(10) 1.0142(6) 0.3728(4) 0.063(3) Uani 1 1 d . . . . .
H21A H 1.0851 0.9716 0.4013 0.075 Uiso 1 1 calc R U . . .
H21B H 1.1700 1.0308 0.3605 0.075 Uiso 1 1 calc R U . . .
C22 C 1.0058(7) 0.9892(5) 0.3358(3) 0.047(2) Uani 1 1 d . . . . .
H22A H 1.0414 1.0157 0.3036 0.056 Uiso 1 1 calc R U . . .
H22B H 1.0246 0.9328 0.3391 0.056 Uiso 1 1 calc R U . . .
C37 C 0.4667(9) 0.7206(5) 0.3471(3) 0.048(2) Uani 1 1 d . . . . .
H37A H 0.5474 0.6828 0.3589 0.058 Uiso 1 1 calc R U . . .
H37B H 0.4875 0.7426 0.3129 0.058 Uiso 1 1 calc R U . . .
C38 C 0.2891(7) 0.7932(4) 0.3887(2) 0.0320(14) Uani 1 1 d . . . . .
H38A H 0.2486 0.8460 0.3739 0.038 Uiso 1 1 calc R U . . .
H38B H 0.2750 0.7857 0.4235 0.038 Uiso 1 1 calc R U . . .
C39 C 0.2203(10) 0.7340(6) 0.3727(5) 0.070(3) Uani 1 1 d . . . . .
H39A H 0.1612 0.7045 0.3994 0.084 Uiso 1 1 calc R U . . .
H39B H 0.1581 0.7594 0.3471 0.084 Uiso 1 1 calc R U . . .
C40 C 0.3306(16) 0.6837(9) 0.3561(6) 0.117(6) Uani 1 1 d . . . . .
H40A H 0.3055 0.6728 0.3265 0.141 Uiso 1 1 calc R U . . .
H40B H 0.3422 0.6342 0.3799 0.141 Uiso 1 1 calc R U . . .
I4A I 0.6883(10) 0.6593(4) 0.1697(3) 0.0171(7) Uani 0.506(16) 1 d . . P A 1
I4B I 0.6881(10) 0.6455(4) 0.1708(3) 0.0175(7) Uani 0.494(16) 1 d . . P A 2
Zn41 Zn 0.95947(7) 0.59112(4) 0.18539(2) 0.01717(13) Uani 1 1 d . . . . .
I2A I 1.0422(5) 0.5709(3) 0.09586(6) 0.0188(6) Uani 0.506(16) 1 d . . P A 1
I2B I 1.0739(5) 0.5891(3) 0.09747(6) 0.0202(6) Uani 0.494(16) 1 d . . P A 2
Zn43 Zn 0.78834(7) 0.64707(4) 0.08073(2) 0.01863(13) Uani 1 1 d . . . . .
Si44 Si 0.74569(15) 0.75567(8) 0.01846(5) 0.0154(3) Uani 1 1 d . . . . .
Si45 Si 0.85459(17) 0.85842(9) 0.02998(6) 0.0220(3) Uani 1 1 d . . . . .
Si46 Si 0.50152(19) 0.79191(12) 0.01802(9) 0.0398(5) Uani 1 1 d . . . . .
Si47 Si 0.8337(3) 0.72773(11) -0.05362(6) 0.0355(4) Uani 1 1 d . . . . .
C48 C 0.7998(8) 0.8112(5) -0.1043(3) 0.0401(16) Uiso 1 1 d . . . . .
O49 O 0.7022(8) 0.5451(4) 0.0820(3) 0.0672(19) Uiso 1 1 d . . . . .
Si50 Si 1.00337(15) 0.48896(8) 0.25151(5) 0.0155(3) Uani 1 1 d . . . . .
Si51 Si 1.24854(17) 0.45937(9) 0.25592(6) 0.0226(3) Uani 1 1 d . . . . .
Si52 Si 0.9114(2) 0.38084(10) 0.24034(7) 0.0303(4) Uani 1 1 d . . . . .
C53 C 0.9373(10) 0.2942(5) 0.2897(3) 0.051(2) Uiso 1 1 d . . . . .
Si54 Si 0.8948(2) 0.51700(11) 0.32163(6) 0.0381(5) Uani 1 1 d . . . . .
C55 C 0.9189(10) 0.4361(5) 0.3726(3) 0.051(2) Uiso 1 1 d . . . . .
O56 O 1.0402(5) 0.6958(3) 0.18104(17) 0.0325(10) Uiso 1 1 d . . . . .
C57 C 0.9847(11) 0.7423(6) 0.2146(4) 0.056(2) Uiso 1 1 d . . . . .
C58 C 1.1175(8) 0.7597(4) 0.2325(3) 0.0358(15) Uiso 1 1 d . . . . .
C2R1 C 1.2223(12) 0.7693(7) 0.1898(4) 0.069(3) Uiso 1 1 d . . . . .
C1R1 C 1.1941(14) 0.7009(8) 0.1654(5) 0.081(3) Uiso 1 1 d . . . . .
C1R2 C 0.4777(13) 0.4891(8) 0.0739(6) 0.112(5) Uiso 1 1 d D . . . .
C2R2 C 0.7791(18) 0.4932(10) 0.0506(6) 0.106(5) Uiso 1 1 d D . . . .
C3R2 C 0.5257(15) 0.5519(8) 0.0967(5) 0.087(4) Uiso 1 1 d . . . . .
C1S1 C 1.2954(15) 0.3731(8) 0.3045(5) 0.088(4) Uiso 1 1 d . . . . .
C2S1 C 1.3222(17) 0.4145(9) 0.2028(6) 0.100(4) Uiso 1 1 d . . . . .
C2S2 C 1.0383(17) 0.3453(9) 0.1887(5) 0.096(4) Uiso 1 1 d . . . . .
C3S2 C 0.7370(17) 0.4010(9) 0.2153(6) 0.097(4) Uiso 1 1 d . . . . .
C1S3 C 1.0430(17) 0.7107(9) -0.0542(6) 0.100(4) Uiso 1 1 d . . . . .
C2S3 C 0.7026(16) 0.6569(8) -0.0676(5) 0.091(4) Uiso 1 1 d . . . . .
C1S5 C 0.7560(17) 0.8945(9) 0.0828(6) 0.102(5) Uiso 1 1 d . . . . .
C1S6 C 0.4656(17) 0.8914(9) -0.0282(6) 0.101(4) Uiso 1 1 d . . . . .
C2S6 C 0.4308(15) 0.8220(8) 0.0739(5) 0.088(4) Uiso 1 1 d . . . . .
C4R2 C 0.6121(9) 0.4316(5) 0.0828(3) 0.0479(19) Uiso 1 1 d D . . . .
C2S5 C 0.8307(18) 0.9466(10) -0.0175(6) 0.106(5) Uiso 1 1 d . . . . .
C3S5 C 1.0359(17) 0.8251(9) 0.0534(5) 0.097(4) Uiso 1 1 d . . . . .
C3S6 C 0.4209(17) 0.7314(9) -0.0162(5) 0.097(4) Uiso 1 1 d . . . . .
C2S7 C 1.0270(16) 0.5845(8) 0.3428(5) 0.090(4) Uiso 1 1 d . . . . .
C3S7 C 0.680(2) 0.5139(11) 0.3200(7) 0.123(6) Uiso 1 1 d . . . . .
C3S1 C 1.3131(17) 0.5348(9) 0.2833(6) 0.099(4) Uiso 1 1 d . . . . .

loop_
_atom_site_aniso_label
_atom_site_aniso_U_11
_atom_site_aniso_U_22
_atom_site_aniso_U_33
_atom_site_aniso_U_23
_atom_site_aniso_U_13
_atom_site_aniso_U_12
I1A 0.01977(16) 0.02032(17) 0.01967(17) -0.00560(13) 0.00293(12) 0.00174(12)
Zn2 0.0198(3) 0.0201(3) 0.0163(3) -0.0050(2) -0.0049(2) 0.0007(2)
I3A 0.0212(8) 0.0166(14) 0.0169(8) -0.0004(10) 0.0016(5) 0.0049(10)
I3B 0.0201(8) 0.0175(15) 0.0165(9) -0.0019(11) 0.0016(6) 0.0056(10)
Zn4 0.0149(3) 0.0324(4) 0.0164(3) -0.0080(3) -0.0022(2) -0.0017(2)
Si5 0.0145(6) 0.0184(7) 0.0179(7) -0.0055(5) -0.0013(5) -0.0025(5)
Si6 0.0170(6) 0.0171(7) 0.0154(7) -0.0028(5) -0.0033(5) -0.0019(5)
Si10 0.0183(7) 0.0226(7) 0.0204(7) -0.0052(6) 0.0012(5) -0.0054(6)
Si14 0.0205(8) 0.0249(9) 0.0618(13) -0.0234(9) -0.0025(8) 0.0007(7)
Si23 0.0169(6) 0.0171(7) 0.0164(7) -0.0036(5) -0.0023(5) -0.0020(5)
Si24 0.0230(7) 0.0205(7) 0.0198(7) -0.0041(6) -0.0069(6) -0.0034(6)
Si28 0.0205(7) 0.0305(9) 0.0185(7) -0.0035(6) 0.0011(6) -0.0027(6)
Si32 0.0279(8) 0.0159(7) 0.0279(8) -0.0036(6) -0.0038(6) -0.0009(6)
C7 0.026(3) 0.035(3) 0.027(3) -0.008(3) 0.001(2) -0.010(3)
C8 0.038(4) 0.034(3) 0.026(3) 0.000(3) -0.014(3) -0.007(3)
C9 0.032(3) 0.020(3) 0.032(3) -0.010(2) -0.007(2) 0.002(2)
C11 0.033(3) 0.036(4) 0.041(4) -0.012(3) 0.004(3) -0.015(3)
C12 0.042(4) 0.046(4) 0.021(3) -0.006(3) 0.001(3) -0.010(3)
C13 0.018(3) 0.040(4) 0.045(4) -0.014(3) -0.001(3) 0.005(3)
C15 0.021(3) 0.043(5) 0.171(12) -0.055(6) 0.013(5) 0.002(3)
C16 0.065(6) 0.025(4) 0.091(7) -0.002(4) -0.041(5) 0.010(4)
C17 0.055(5) 0.062(6) 0.081(7) -0.052(5) 0.013(5) -0.018(4)
C25 0.049(4) 0.031(4) 0.047(4) -0.020(3) -0.015(3) -0.002(3)
C26 0.048(4) 0.041(4) 0.028(3) 0.001(3) -0.020(3) -0.013(3)
C27 0.031(3) 0.046(4) 0.037(4) -0.008(3) 0.002(3) -0.017(3)
C29 0.023(3) 0.037(4) 0.047(4) -0.012(3) 0.002(3) 0.005(3)
C30 0.048(4) 0.082(6) 0.019(3) -0.013(4) 0.001(3) 0.000(4)
C31 0.029(3) 0.039(4) 0.041(4) 0.000(3) 0.006(3) -0.014(3)
C33 0.031(4) 0.032(4) 0.080(6) -0.012(4) 0.006(4) 0.005(3)
C34 0.065(5) 0.026(3) 0.032(4) -0.012(3) -0.004(3) -0.009(3)
C35 0.056(5) 0.027(3) 0.037(4) 0.003(3) -0.016(3) 0.000(3)
O18 0.017(2) 0.069(4) 0.042(3) -0.033(3) -0.0047(19) -0.003(2)
O36 0.029(2) 0.029(2) 0.031(2) -0.0144(19) -0.0106(18) -0.0018(18)
C19 0.035(4) 0.102(8) 0.081(7) -0.069(7) -0.002(4) -0.017(5)
C20 0.042(5) 0.133(11) 0.135(11) -0.094(10) -0.020(6) -0.018(6)
C21 0.036(4) 0.081(7) 0.070(6) -0.002(5) -0.022(4) -0.019(5)
C22 0.015(3) 0.063(5) 0.065(5) -0.019(4) -0.004(3) -0.004(3)
C37 0.055(5) 0.041(4) 0.063(5) -0.034(4) -0.027(4) 0.002(4)
C38 0.024(3) 0.043(4) 0.031(3) -0.009(3) -0.004(2) -0.010(3)
C39 0.046(5) 0.071(7) 0.113(9) -0.046(7) -0.020(6) -0.017(5)
C40 0.111(11) 0.128(12) 0.160(14) -0.110(12) 0.039(10) -0.083(10)
I4A 0.0171(6) 0.0161(18) 0.0170(8) -0.0037(13) -0.0024(5) 0.0029(12)
I4B 0.0155(6) 0.018(2) 0.0162(6) -0.0021(14) -0.0004(4) 0.0029(14)
Zn41 0.0188(3) 0.0165(3) 0.0151(3) -0.0016(2) -0.0019(2) -0.0007(2)
I2A 0.0157(9) 0.0228(9) 0.0169(4) -0.0047(4) -0.0014(4) 0.0024(7)
I2B 0.0157(8) 0.0281(10) 0.0158(4) -0.0054(5) -0.0012(4) 0.0020(8)
Zn43 0.0235(3) 0.0155(3) 0.0163(3) -0.0023(2) -0.0014(2) -0.0027(2)
Si44 0.0143(6) 0.0174(7) 0.0148(6) -0.0043(5) -0.0021(5) -0.0002(5)
Si45 0.0183(7) 0.0175(7) 0.0307(8) -0.0049(6) -0.0042(6) -0.0025(6)
Si46 0.0173(8) 0.0380(10) 0.0757(15) -0.0345(11) -0.0171(9) 0.0068(7)
Si47 0.0633(13) 0.0234(9) 0.0169(8) -0.0062(7) 0.0074(8) 0.0004(8)
Si50 0.0157(6) 0.0152(6) 0.0146(6) -0.0031(5) -0.0001(5) 0.0001(5)
Si51 0.0170(7) 0.0206(7) 0.0294(8) -0.0016(6) -0.0094(6) -0.0006(6)
Si52 0.0311(9) 0.0210(8) 0.0384(10) 0.0044(7) -0.0170(7) -0.0113(7)
Si54 0.0594(13) 0.0291(9) 0.0145(8) -0.0004(7) 0.0079(8) 0.0202(9)

loop_
_atom_type_symbol
_atom_type_description
_atom_type_scat_dispersion_real
_atom_type_scat_dispersion_imag
_atom_type_scat_source
C C 0.0033 0.0016 'International Tables Vol C Tables 4.2.6.8 and 6.1.1.4'
H H 0.0000 0.0000 'International Tables Vol C Tables 4.2.6.8 and 6.1.1.4'
O O 0.0106 0.0060 'International Tables Vol C Tables 4.2.6.8 and 6.1.1.4'
Si Si 0.0817 0.0704 'International Tables Vol C Tables 4.2.6.8 and 6.1.1.4'
Zn Zn 0.2839 1.4301 'International Tables Vol C Tables 4.2.6.8 and 6.1.1.4'
I I -0.4742 1.8119 'International Tables Vol C Tables 4.2.6.8 and 6.1.1.4'

loop_
_geom_angle_atom_site_label_1
_geom_angle_atom_site_label_2
_geom_angle_atom_site_label_3
_geom_angle
Zn4 I1A Zn2 82.60(3)
O36 Zn2 Si23 120.66(14)
O36 Zn2 I3B 94.7(2)
Si23 Zn2 I3B 122.64(15)
O36 Zn2 I1A 94.87(13)
Si23 Zn2 I1A 117.52(5)
I3B Zn2 I1A 100.75(14)
O36 Zn2 I3A 97.31(19)
Si23 Zn2 I3A 124.70(14)
I1A Zn2 I3A 95.18(13)
Zn4 I3A Zn2 82.77(18)
Zn2 I3B Zn4 80.51(17)
O18 Zn4 Si5 119.72(17)
O18 Zn4 I3A 94.2(2)
Si5 Zn4 I3A 120.39(15)
O18 Zn4 I1A 97.82(14)
Si5 Zn4 I1A 120.19(5)
I3A Zn4 I1A 99.01(13)
O18 Zn4 I3B 97.3(2)
Si5 Zn4 I3B 120.42(14)
I1A Zn4 I3B 96.03(13)
Si10 Si5 Si6 113.24(8)
Si10 Si5 Si14 107.22(9)
Si6 Si5 Si14 110.81(9)
Si10 Si5 Zn4 107.87(8)
Si6 Si5 Zn4 107.42(7)
Si14 Si5 Zn4 110.25(9)
C8 Si6 C9 108.4(3)
C8 Si6 C7 108.7(3)
C9 Si6 C7 107.9(3)
C8 Si6 Si5 113.1(2)
C9 Si6 Si5 109.9(2)
C7 Si6 Si5 108.8(2)
C12 Si10 C11 108.7(3)
C12 Si10 C13 107.3(3)
C11 Si10 C13 108.0(3)
C12 Si10 Si5 113.7(2)
C11 Si10 Si5 108.0(2)
C13 Si10 Si5 110.9(2)
C17 Si14 C15 108.1(5)
C17 Si14 C16 108.1(5)
C15 Si14 C16 108.4(5)
C17 Si14 Si5 109.4(3)
C15 Si14 Si5 111.1(3)
C16 Si14 Si5 111.6(3)
Si24 Si23 Si28 109.64(9)
Si24 Si23 Si32 108.80(9)
Si28 Si23 Si32 110.22(9)
Si24 Si23 Zn2 106.05(7)
Si28 Si23 Zn2 109.87(8)
Si32 Si23 Zn2 112.16(8)
C27 Si24 C25 107.6(4)
C27 Si24 C26 107.9(4)
C25 Si24 C26 109.1(4)
C27 Si24 Si23 110.0(2)
C25 Si24 Si23 111.0(2)
C26 Si24 Si23 111.2(2)
C30 Si28 C31 107.5(4)
C30 Si28 C29 107.6(4)
C31 Si28 C29 108.1(3)
C30 Si28 Si23 112.2(3)
C31 Si28 Si23 110.2(2)
C29 Si28 Si23 111.0(2)
C34 Si32 C35 107.0(3)
C34 Si32 C33 107.8(4)
C35 Si32 C33 108.9(4)
C34 Si32 Si23 110.7(3)
C35 Si32 Si23 112.5(3)
C33 Si32 Si23 109.8(3)
Si6 C7 H7A 109.5
Si6 C7 H7B 109.5
H7A C7 H7B 109.5
Si6 C7 H7C 109.5
H7A C7 H7C 109.5
H7B C7 H7C 109.5
Si6 C8 H8A 109.5
Si6 C8 H8B 109.5
H8A C8 H8B 109.5
Si6 C8 H8C 109.5
H8A C8 H8C 109.5
H8B C8 H8C 109.5
Si6 C9 H9A 109.5
Si6 C9 H9B 109.5
H9A C9 H9B 109.5
Si6 C9 H9C 109.5
H9A C9 H9C 109.5
H9B C9 H9C 109.5
Si10 C11 H11A 109.5
Si10 C11 H11B 109.5
H11A C11 H11B 109.5
Si10 C11 H11C 109.5
H11A C11 H11C 109.5
H11B C11 H11C 109.5
Si10 C12 H12A 109.5
Si10 C12 H12B 109.5
H12A C12 H12B 109.5
Si10 C12 H12C 109.5
H12A C12 H12C 109.5
H12B C12 H12C 109.5
Si10 C13 H13A 109.5
Si10 C13 H13B 109.5
H13A C13 H13B 109.5
Si10 C13 H13C 109.5
H13A C13 H13C 109.5
H13B C13 H13C 109.5
Si14 C15 H15A 109.5
Si14 C15 H15B 109.5
H15A C15 H15B 109.5
Si14 C15 H15C 109.5
H15A C15 H15C 109.5
H15B C15 H15C 109.5
Si14 C16 H16A 109.5
Si14 C16 H16B 109.5
H16A C16 H16B 109.5
Si14 C16 H16C 109.5
H16A C16 H16C 109.5
H16B C16 H16C 109.5
Si14 C17 H17A 109.5
Si14 C17 H17B 109.5
H17A C17 H17B 109.5
Si14 C17 H17C 109.5
H17A C17 H17C 109.5
H17B C17 H17C 109.5
Si24 C25 H25A 109.5
Si24 C25 H25B 109.5
H25A C25 H25B 109.5
Si24 C25 H25C 109.5
H25A C25 H25C 109.5
H25B C25 H25C 109.5
Si24 C26 H26A 109.5
Si24 C26 H26B 109.5
H26A C26 H26B 109.5
Si24 C26 H26C 109.5
H26A C26 H26C 109.5
H26B C26 H26C 109.5
Si24 C27 H27A 109.5
Si24 C27 H27B 109.5
H27A C27 H27B 109.5
Si24 C27 H27C 109.5
H27A C27 H27C 109.5
H27B C27 H27C 109.5
Si28 C29 H29A 109.5
Si28 C29 H29B 109.5
H29A C29 H29B 109.5
Si28 C29 H29C 109.5
H29A C29 H29C 109.5
H29B C29 H29C 109.5
Si28 C30 H30A 109.5
Si28 C30 H30B 109.5
H30A C30 H30B 109.5
Si28 C30 H30C 109.5
H30A C30 H30C 109.5
H30B C30 H30C 109.5
Si28 C31 H31A 109.5
Si28 C31 H31B 109.5
H31A C31 H31B 109.5
Si28 C31 H31C 109.5
H31A C31 H31C 109.5
H31B C31 H31C 109.5
Si32 C33 H33A 109.5
Si32 C33 H33B 109.5
H33A C33 H33B 109.5
Si32 C33 H33C 109.5
H33A C33 H33C 109.5
H33B C33 H33C 109.5
Si32 C34 H34A 109.5
Si32 C34 H34B 109.5
H34A C34 H34B 109.5
Si32 C34 H34C 109.5
H34A C34 H34C 109.5
H34B C34 H34C 109.5
Si32 C35 H35A 109.5
Si32 C35 H35B 109.5
H35A C35 H35B 109.5
Si32 C35 H35C 109.5
H35A C35 H35C 109.5
H35B C35 H35C 109.5
C19 O18 C22 110.2(6)
C19 O18 Zn4 125.9(4)
C22 O18 Zn4 123.9(4)
C37 O36 C38 111.0(5)
C37 O36 Zn2 123.3(4)
C38 O36 Zn2 120.7(4)
O18 C19 C20 105.1(7)
O18 C19 H19A 110.7
C20 C19 H19A 110.7
O18 C19 H19B 110.7
C20 C19 H19B 110.7
H19A C19 H19B 108.8
C21 C20 C19 106.4(9)
C21 C20 H20A 110.4
C19 C20 H20A 110.4
C21 C20 H20B 110.4
C19 C20 H20B 110.4
H20A C20 H20B 108.6
C20 C21 C22 105.0(8)
C20 C21 H21A 110.7
C22 C21 H21A 110.7
C20 C21 H21B 110.7
C22 C21 H21B 110.7
H21A C21 H21B 108.8
O18 C22 C21 104.1(7)
O18 C22 H22A 110.9
C21 C22 H22A 110.9
O18 C22 H22B 110.9
C21 C22 H22B 110.9
H22A C22 H22B 109.0
O36 C37 C40 103.8(8)
O36 C37 H37A 111.0
C40 C37 H37A 111.0
O36 C37 H37B 111.0
C40 C37 H37B 111.0
H37A C37 H37B 109.0
O36 C38 C39 105.0(6)
O36 C38 H38A 110.8
C39 C38 H38A 110.8
O36 C38 H38B 110.8
C39 C38 H38B 110.8
H38A C38 H38B 108.8
C40 C39 C38 107.7(8)
C40 C39 H39A 110.2
C38 C39 H39A 110.2
C40 C39 H39B 110.2
C38 C39 H39B 110.2
H39A C39 H39B 108.5
C39 C40 C37 109.5(9)
C39 C40 H40A 109.8
C37 C40 H40A 109.8
C39 C40 H40B 109.8
C37 C40 H40B 109.8
H40A C40 H40B 108.2
Zn43 I4A Zn41 79.4(2)
Zn41 I4B Zn43 81.0(3)
O56 Zn41 Si50 118.74(14)
O56 Zn41 I4B 98.4(2)
Si50 Zn41 I4B 118.04(19)
O56 Zn41 I2B 90.5(2)
Si50 Zn41 I2B 123.20(8)
I4B Zn41 I2B 102.2(2)
O56 Zn41 I4A 93.4(2)
Si50 Zn41 I4A 121.09(19)
O56 Zn41 I2A 100.07(19)
Si50 Zn41 I2A 119.94(8)
I4A Zn41 I2A 98.2(2)
Zn43 I2A Zn41 80.74(6)
Zn41 I2B Zn43 78.51(7)
O49 Zn43 Si44 119.7(2)
O49 Zn43 I2A 91.0(3)
Si44 Zn43 I2A 124.04(10)
O49 Zn43 I4B 92.6(3)
Si44 Zn43 I4B 122.09(18)
O49 Zn43 I4A 97.2(3)
Si44 Zn43 I4A 117.58(17)
I2A Zn43 I4A 101.3(2)
O49 Zn43 I2B 100.3(3)
Si44 Zn43 I2B 118.54(11)
I4B Zn43 I2B 98.2(2)
Si47 Si44 Si46 109.68(10)
Si47 Si44 Si45 109.70(9)
Si46 Si44 Si45 108.07(9)
Si47 Si44 Zn43 110.35(8)
Si46 Si44 Zn43 109.23(9)
Si45 Si44 Zn43 109.76(8)
C2S5 Si45 C3S5 120.0(7)
C2S5 Si45 C1S5 100.2(7)
C3S5 Si45 C1S5 100.0(7)
C2S5 Si45 Si44 113.6(5)
C3S5 Si45 Si44 111.5(5)
C1S5 Si45 Si44 109.5(5)
C2S6 Si46 C3S6 129.7(7)
C2S6 Si46 C1S6 99.6(6)
C3S6 Si46 C1S6 95.7(7)
C2S6 Si46 Si44 110.4(4)
C3S6 Si46 Si44 108.7(5)
C1S6 Si46 Si44 109.7(5)
C48 Si47 C1S3 104.3(5)
C48 Si47 C2S3 98.6(5)
C1S3 Si47 C2S3 126.9(6)
C48 Si47 Si44 112.2(3)
C1S3 Si47 Si44 107.7(5)
C2S3 Si47 Si44 106.7(4)
C2R2 O49 C3R2 124.3(9)
C2R2 O49 Zn43 117.7(8)
C3R2 O49 Zn43 111.7(6)
Si52 Si50 Si54 108.38(10)
Si52 Si50 Si51 107.75(9)
Si54 Si50 Si51 110.83(10)
Si52 Si50 Zn41 108.12(8)
Si54 Si50 Zn41 112.21(8)
Si51 Si50 Zn41 109.40(7)
C1S1 Si51 C3S1 97.0(6)
C1S1 Si51 C2S1 97.7(6)
C3S1 Si51 C2S1 133.2(7)
C1S1 Si51 Si50 112.8(5)
C3S1 Si51 Si50 107.0(5)
C2S1 Si51 Si50 107.6(5)
C3S2 Si52 C53 117.3(6)
C3S2 Si52 C2S2 102.2(7)
C53 Si52 C2S2 100.0(5)
C3S2 Si52 Si50 114.5(5)
C53 Si52 Si50 113.8(3)
C2S2 Si52 Si50 106.4(5)
C55 Si54 C3S7 96.5(6)
C55 Si54 C2S7 94.7(5)
C3S7 Si54 C2S7 137.2(7)
C55 Si54 Si50 112.6(3)
C3S7 Si54 Si50 106.7(5)
C2S7 Si54 Si50 106.7(4)
C57 O56 C1R1 114.1(7)
C57 O56 Zn41 119.7(5)
C1R1 O56 Zn41 117.4(6)
O56 C57 C58 103.3(7)
C2R1 C58 C57 103.6(7)
C58 C2R1 C1R1 103.2(9)
O56 C1R1 C2R1 99.1(9)
C4R2 C1R2 C3R2 96.7(10)
C1R2 C3R2 O49 101.6(9)

loop_
_geom_bond_atom_site_label_1
_geom_bond_atom_site_label_2
_geom_bond_distance
I1A Zn4 2.6892(12)
I1A Zn2 2.7276(12)
Zn2 O36 2.084(4)
Zn2 Si23 2.3529(18)
Zn2 I3B 2.647(6)
Zn2 I3A 2.763(6)
I3A Zn4 2.642(6)
I3B Zn4 2.879(6)
Zn4 O18 2.087(5)
Zn4 Si5 2.3506(19)
Si5 Si10 2.327(2)
Si5 Si6 2.328(2)
Si5 Si14 2.338(2)
Si6 C8 1.871(6)
Si6 C9 1.879(6)
Si6 C7 1.880(6)
Si10 C12 1.869(7)
Si10 C11 1.877(7)
Si10 C13 1.883(7)
Si14 C17 1.866(9)
Si14 C15 1.873(8)
Si14 C16 1.874(10)
Si23 Si24 2.331(2)
Si23 Si28 2.338(2)
Si23 Si32 2.340(2)
Si24 C27 1.869(7)
Si24 C25 1.874(7)
Si24 C26 1.879(7)
Si28 C30 1.865(7)
Si28 C31 1.873(7)
Si28 C29 1.879(7)
Si32 C34 1.865(7)
Si32 C35 1.878(7)
Si32 C33 1.881(8)
C7 H7A 0.9800
C7 H7B 0.9800
C7 H7C 0.9800
C8 H8A 0.9800
C8 H8B 0.9800
C8 H8C 0.9800
C9 H9A 0.9800
C9 H9B 0.9800
C9 H9C 0.9800
C11 H11A 0.9800
C11 H11B 0.9800
C11 H11C 0.9800
C12 H12A 0.9800
C12 H12B 0.9800
C12 H12C 0.9800
C13 H13A 0.9800
C13 H13B 0.9800
C13 H13C 0.9800
C15 H15A 0.9800
C15 H15B 0.9800
C15 H15C 0.9800
C16 H16A 0.9800
C16 H16B 0.9800
C16 H16C 0.9800
C17 H17A 0.9800
C17 H17B 0.9800
C17 H17C 0.9800
C25 H25A 0.9800
C25 H25B 0.9800
C25 H25C 0.9800
C26 H26A 0.9800
C26 H26B 0.9800
C26 H26C 0.9800
C27 H27A 0.9800
C27 H27B 0.9800
C27 H27C 0.9800
C29 H29A 0.9800
C29 H29B 0.9800
C29 H29C 0.9800
C30 H30A 0.9800
C30 H30B 0.9800
C30 H30C 0.9800
C31 H31A 0.9800
C31 H31B 0.9800
C31 H31C 0.9800
C33 H33A 0.9800
C33 H33B 0.9800
C33 H33C 0.9800
C34 H34A 0.9800
C34 H34B 0.9800
C34 H34C 0.9800
C35 H35A 0.9800
C35 H35B 0.9800
C35 H35C 0.9800
O18 C19 1.444(9)
O18 C22 1.452(8)
O36 C37 1.457(8)
O36 C38 1.465(8)
C19 C20 1.482(12)
C19 H19A 0.9900
C19 H19B 0.9900
C20 C21 1.441(16)
C20 H20A 0.9900
C20 H20B 0.9900
C21 C22 1.502(12)
C21 H21A 0.9900
C21 H21B 0.9900
C22 H22A 0.9900
C22 H22B 0.9900
C37 C40 1.492(14)
C37 H37A 0.9900
C37 H37B 0.9900
C38 C39 1.501(11)
C38 H38A 0.9900
C38 H38B 0.9900
C39 C40 1.418(17)
C39 H39A 0.9900
C39 H39B 0.9900
C40 H40A 0.9900
C40 H40B 0.9900
I4A Zn43 2.721(10)
I4A Zn41 2.744(9)
I4B Zn41 2.678(10)
I4B Zn43 2.694(10)
Zn41 O56 2.086(5)
Zn41 Si50 2.3542(17)
Zn41 I2B 2.685(2)
Zn41 I2A 2.744(3)
I2A Zn43 2.643(3)
I2B Zn43 2.828(4)
Zn43 O49 2.085(8)
Zn43 Si44 2.3503(18)
Si44 Si47 2.325(2)
Si44 Si46 2.327(2)
Si44 Si45 2.329(2)
Si45 C2S5 1.844(17)
Si45 C3S5 1.894(16)
Si45 C1S5 1.922(16)
Si46 C2S6 1.873(14)
Si46 C3S6 1.912(16)
Si46 C1S6 1.978(16)
Si47 C48 1.858(8)
Si47 C1S3 1.970(16)
Si47 C2S3 2.020(15)
O49 C2R2 1.529(18)
O49 C3R2 1.679(16)
Si50 Si52 2.327(2)
Si50 Si54 2.328(2)
Si50 Si51 2.331(2)
Si51 C1S1 1.875(14)
Si51 C3S1 1.917(16)
Si51 C2S1 1.944(16)
Si52 C3S2 1.841(16)
Si52 C53 1.859(9)
Si52 C2S2 2.002(16)
Si54 C55 1.824(9)
Si54 C3S7 2.05(2)
Si54 C2S7 2.079(15)
O56 C57 1.453(11)
O56 C1R1 1.489(14)
C57 C58 1.509(12)
C58 C2R1 1.498(14)
C2R1 C1R1 1.622(17)
C1R2 C4R2 1.5400(11)
C1R2 C3R2 1.57(2)
